data_4074371
loop_
_publ_author_name
'Ho, Joanne Hui Hui'
'Black, David St Clair'
'Messerle, Barbara Ann'
'Clegg, Jack Kay'
'Turner, Peter'

_publ_section_title
;
 Reactive Indolyl Complexes of Group 9 Metals
;
_journal_issue 24
_journal_name_full Organometallics
_journal_page_first 5800
_journal_paper_doi 10.1021/om060591n
_journal_volume 25
_journal_year 2006
_chemical_formula_moiety 'C25 H23 N3 O2'
_chemical_formula_sum 'C25 H23 N3 O2'
_chemical_formula_weight 397.46
_chemical_name_systematic
; 
 ? 
;
_space_group_IT_number 14
_symmetry_cell_setting monoclinic
_symmetry_space_group_name_Hall '-P 2ybc'
_symmetry_space_group_name_H-M 'P 1 21/c 1'
_atom_sites_solution_hydrogens geom
_atom_sites_solution_primary direct
_atom_sites_solution_secondary difmap
_audit_creation_method SHELXL-97
_cell_angle_alpha 90.00
_cell_angle_beta 107.691(2)
_cell_angle_gamma 90.00
_cell_formula_units_Z 4
_cell_length_a 12.8861(14)
_cell_length_b 8.4980(9)
_cell_length_c 19.738(2)
_cell_measurement_reflns_used 6460
_cell_measurement_temperature 150(2)
_cell_measurement_theta_max 28.113
_cell_measurement_theta_min 2.166
_cell_volume 2059.2(4)
_computing_cell_refinement 'SAINT (Bruker, 1995)'
_computing_data_collection 'SMART (Bruker, 1995)'
_computing_data_reduction 'SAINT and XPREP (Bruker, 1995)'
_computing_molecular_graphics 'ORTEP-3 (Farrugia, 1997), WINGX-32 (Farrugia, 1999)'
_computing_publication_material 'enCIFer (CCDC, 2003)'
_computing_structure_refinement 'SHELXL-97 (Sheldrick, 1997)'
_computing_structure_solution 'SIR97 (Altomare et al., 1999)'
_diffrn_ambient_temperature 150(2)
_diffrn_measured_fraction_theta_full 1.000
_diffrn_measured_fraction_theta_max 0.973
_diffrn_measurement_device_type 'Bruker SMART 1000 CCD'
_diffrn_measurement_method \w
_diffrn_radiation_monochromator graphite
_diffrn_radiation_source 'sealed tube'
_diffrn_radiation_type MoK\a
_diffrn_radiation_wavelength 0.71073
_diffrn_reflns_av_R_equivalents 0.0279
_diffrn_reflns_av_sigmaI/netI 0.0253
_diffrn_reflns_limit_h_max 16
_diffrn_reflns_limit_h_min -16
_diffrn_reflns_limit_k_max 11
_diffrn_reflns_limit_k_min -11
_diffrn_reflns_limit_l_max 26
_diffrn_reflns_limit_l_min -25
_diffrn_reflns_number 20134
_diffrn_reflns_theta_full 25.00
_diffrn_reflns_theta_max 28.32
_diffrn_reflns_theta_min 1.66
_diffrn_standards_decay_% 0.12
_diffrn_standards_number 141
_exptl_absorpt_coefficient_mu 0.083
_exptl_absorpt_correction_T_max 1.000000
_exptl_absorpt_correction_T_min 0.856069
_exptl_absorpt_correction_type multi-scan
_exptl_absorpt_process_details 'SADABS (Sheldrick, 2003)'
_exptl_crystal_colour red
_exptl_crystal_density_diffrn 1.282
_exptl_crystal_density_method 'not measured'
_exptl_crystal_description prism
_exptl_crystal_F_000 840
_exptl_crystal_size_max 0.49
_exptl_crystal_size_mid 0.39
_exptl_crystal_size_min 0.30
_refine_diff_density_max 0.373
_refine_diff_density_min -0.195
_refine_diff_density_rms 0.041
_refine_ls_extinction_method none
_refine_ls_goodness_of_fit_ref 1.047
_refine_ls_hydrogen_treatment mixed
_refine_ls_matrix_type full
_refine_ls_number_parameters 277
_refine_ls_number_reflns 5003
_refine_ls_number_restraints 1
_refine_ls_restrained_S_all 1.047
_refine_ls_R_factor_all 0.0673
_refine_ls_R_factor_gt 0.0480
_refine_ls_shift/su_max 0.001
_refine_ls_shift/su_mean 0.000
_refine_ls_structure_factor_coef Fsqd
_refine_ls_weighting_details 'calc w=1/[\s^2^(Fo^2^)+(0.0655P)^2^+0.5711P] where P=(Fo^2^+2Fc^2^)/3'
_refine_ls_weighting_scheme calc
_refine_ls_wR_factor_gt 0.1253
_refine_ls_wR_factor_ref 0.1376
_reflns_number_gt 3754
_reflns_number_total 5003
_reflns_threshold_expression >2sigma(I)
_cod_data_source_file om060591nsi20060703_011635.cif
_cod_data_source_block bam5jc2
_cod_depositor_comments
;
The following automatic conversions were performed:

'_symmetry_cell_setting' value 'Monoclinic' changed to 'monoclinic'
according to /home/saulius/struct/CIF-dictionaries/cif_core.dic
dictionary named 'cif_core.dic' version 2.4.1 from 2010-06-29.

Automatic conversion script
Id: cif_fix_values 1715 2011-07-08 13:25:40Z adriana 
;
_cod_original_sg_symbol_H-M P21/c
_cod_database_code 4074371

loop_
_symmetry_equiv_pos_as_xyz
'x, y, z'
'-x, y+1/2, -z+1/2'
'-x, -y, -z'
'x, -y-1/2, z-1/2'

loop_
_atom_site_label
_atom_site_type_symbol
_atom_site_fract_x
_atom_site_fract_y
_atom_site_fract_z
_atom_site_U_iso_or_equiv
_atom_site_adp_type
_atom_site_occupancy
_atom_site_symmetry_multiplicity
_atom_site_calc_flag
_atom_site_refinement_flags
_atom_site_disorder_assembly
_atom_site_disorder_group
N1 N 0.90334(9) 0.29545(13) 0.46449(6) 0.0311(3) Uani 1 1 d D A 1
O1 O 1.23937(8) 0.06011(13) 0.53921(6) 0.0413(3) Uani 1 1 d . . .
O2 O 0.99965(9) -0.05857(15) 0.30371(6) 0.0516(3) Uani 1 1 d . . .
N2 N 0.80448(10) 0.48148(14) 0.54187(6) 0.0343(3) Uani 1 1 d . . .
N3 N 0.76655(9) 0.23326(14) 0.32666(6) 0.0344(3) Uani 1 1 d . A .
C5 C 1.14573(11) 0.07728(17) 0.48456(7) 0.0329(3) Uani 1 1 d . . .
C3 C 1.06770(11) 0.18183(16) 0.49608(7) 0.0311(3) Uani 1 1 d . A .
C7 C 1.02392(12) 0.01699(18) 0.36774(8) 0.0357(3) Uani 1 1 d . . .
C6 C 1.12432(11) -0.00203(17) 0.42059(8) 0.0351(3) Uani 1 1 d . . .
H6 H 1.1779 -0.0698 0.4124 0.042 Uiso 1 1 calc R . .
C8 C 0.94154(11) 0.11481(17) 0.37636(7) 0.0317(3) Uani 1 1 d . A .
C4 C 0.96737(10) 0.19544(15) 0.44164(7) 0.0294(3) Uani 1 1 d . . .
C1 C 0.95972(11) 0.34845(16) 0.53207(7) 0.0331(3) Uani 1 1 d . . .
C20 C 0.66778(11) 0.24674(17) 0.27002(8) 0.0349(3) Uani 1 1 d . . .
C10 C 0.75084(12) 0.58519(17) 0.57621(7) 0.0360(3) Uani 1 1 d . . .
C2 C 1.06238(11) 0.28194(16) 0.55314(8) 0.0344(3) Uani 1 1 d . A .
C9 C 0.90673(12) 0.45223(17) 0.56810(8) 0.0355(3) Uani 1 1 d . A .
H9 H 0.9473 0.4998 0.6116 0.043 Uiso 1 1 calc R . .
C19 C 0.83736(11) 0.13071(17) 0.32226(7) 0.0327(3) Uani 1 1 d . . .
H19 H 0.8207 0.0630 0.2821 0.039 Uiso 1 1 calc R A .
C15 C 0.79413(14) 0.6470(2) 0.64428(8) 0.0451(4) Uani 1 1 d . . .
H15 H 0.8658 0.6190 0.6721 0.054 Uiso 1 1 calc R . .
C16 C 1.15102(13) 0.3121(2) 0.62126(9) 0.0462(4) Uani 1 1 d . . .
H16A H 1.1238 0.3824 0.6514 0.069 Uiso 1 1 calc R A .
H16B H 1.2132 0.3615 0.6108 0.069 Uiso 1 1 calc R . .
H16C H 1.1741 0.2123 0.6461 0.069 Uiso 1 1 calc R . .
C21 C 0.65317(13) 0.1914(2) 0.20077(9) 0.0474(4) Uani 1 1 d . . .
H21 H 0.7120 0.1423 0.1894 0.057 Uiso 1 1 calc R . .
C11 C 0.64592(15) 0.6267(2) 0.53777(9) 0.0574(5) Uani 1 1 d . . .
H11 H 0.6145 0.5846 0.4915 0.069 Uiso 1 1 calc R . .
C22 C 0.55362(15) 0.2079(2) 0.14901(10) 0.0578(5) Uani 1 1 d . . .
H22 H 0.5438 0.1681 0.1025 0.069 Uiso 1 1 calc R . .
C25 C 0.58395(14) 0.3284(3) 0.28343(10) 0.0562(5) Uani 1 1 d . . .
H25 H 0.5943 0.3740 0.3290 0.067 Uiso 1 1 calc R . .
C23 C 0.46784(14) 0.2826(2) 0.16482(11) 0.0598(5) Uani 1 1 d . . .
H23 H 0.3986 0.2903 0.1299 0.072 Uiso 1 1 calc R . .
C13 C 0.62932(17) 0.7903(2) 0.63259(10) 0.0614(5) Uani 1 1 d . . .
H13 H 0.5880 0.8606 0.6516 0.074 Uiso 1 1 calc R . .
C17 C 1.31764(12) -0.0517(2) 0.53022(10) 0.0487(4) Uani 1 1 d . . .
H17A H 1.2824 -0.1543 0.5174 0.073 Uiso 1 1 calc R . .
H17B H 1.3773 -0.0613 0.5748 0.073 Uiso 1 1 calc R . .
H17C H 1.3466 -0.0158 0.4924 0.073 Uiso 1 1 calc R . .
C14 C 0.73323(16) 0.7489(2) 0.67161(9) 0.0537(4) Uani 1 1 d . . .
H14 H 0.7638 0.7908 0.7180 0.064 Uiso 1 1 calc R . .
C18 C 1.08112(15) -0.1549(3) 0.28928(10) 0.0595(5) Uani 1 1 d . . .
H18A H 1.1452 -0.0906 0.2915 0.089 Uiso 1 1 calc R . .
H18B H 1.0523 -0.2010 0.2417 0.089 Uiso 1 1 calc R . .
H18C H 1.1018 -0.2391 0.3247 0.089 Uiso 1 1 calc R . .
C24 C 0.48411(15) 0.3449(3) 0.23104(11) 0.0696(6) Uani 1 1 d . . .
H24 H 0.4266 0.4001 0.2414 0.084 Uiso 1 1 calc R . .
C12 C 0.58590(18) 0.7286(3) 0.56566(11) 0.0744(7) Uani 1 1 d . . .
H12 H 0.5140 0.7563 0.5383 0.089 Uiso 1 1 calc R . .
H1 H 0.8362(15) 0.326(3) 0.4386(13) 0.112 Uiso 1 1 d D B 1

loop_
_atom_site_aniso_label
_atom_site_aniso_U_11
_atom_site_aniso_U_22
_atom_site_aniso_U_33
_atom_site_aniso_U_23
_atom_site_aniso_U_13
_atom_site_aniso_U_12
N1 0.0275(6) 0.0309(6) 0.0309(6) 0.0019(5) 0.0027(5) 0.0016(5)
O1 0.0245(5) 0.0451(6) 0.0452(6) 0.0004(5) -0.0031(4) 0.0037(4)
O2 0.0412(6) 0.0719(8) 0.0364(6) -0.0106(5) 0.0040(5) 0.0208(6)
N2 0.0357(6) 0.0352(6) 0.0293(6) 0.0027(5) 0.0056(5) 0.0016(5)
N3 0.0284(6) 0.0418(7) 0.0295(6) 0.0033(5) 0.0037(5) 0.0027(5)
C5 0.0226(6) 0.0339(7) 0.0374(7) 0.0077(6) 0.0021(5) -0.0007(5)
C3 0.0260(6) 0.0299(7) 0.0328(7) 0.0042(5) 0.0022(5) -0.0017(5)
C7 0.0323(7) 0.0416(8) 0.0317(7) 0.0019(6) 0.0072(6) 0.0040(6)
C6 0.0274(7) 0.0385(7) 0.0387(8) 0.0043(6) 0.0089(6) 0.0049(6)
C8 0.0279(7) 0.0358(7) 0.0285(7) 0.0050(5) 0.0044(5) 0.0020(5)
C4 0.0251(6) 0.0285(6) 0.0321(7) 0.0056(5) 0.0050(5) 0.0005(5)
C1 0.0320(7) 0.0292(7) 0.0324(7) 0.0013(5) 0.0015(6) -0.0018(5)
C20 0.0273(7) 0.0403(8) 0.0334(7) 0.0069(6) 0.0038(6) 0.0024(6)
C10 0.0403(8) 0.0370(7) 0.0298(7) 0.0047(6) 0.0093(6) 0.0022(6)
C2 0.0305(7) 0.0306(7) 0.0360(7) 0.0019(6) 0.0010(6) -0.0020(5)
C9 0.0367(8) 0.0332(7) 0.0306(7) 0.0007(5) 0.0013(6) -0.0008(6)
C19 0.0308(7) 0.0384(7) 0.0267(6) 0.0033(5) 0.0053(5) 0.0013(6)
C15 0.0448(9) 0.0546(10) 0.0343(8) -0.0026(7) 0.0095(7) -0.0029(7)
C16 0.0379(8) 0.0438(9) 0.0438(9) -0.0056(7) -0.0069(7) 0.0024(7)
C21 0.0352(8) 0.0585(10) 0.0411(9) -0.0035(7) 0.0004(7) 0.0062(7)
C11 0.0508(10) 0.0776(13) 0.0369(9) -0.0052(8) 0.0031(7) 0.0234(9)
C22 0.0446(9) 0.0682(12) 0.0457(10) -0.0009(9) -0.0085(8) -0.0001(9)
C25 0.0449(9) 0.0789(13) 0.0421(9) 0.0061(9) 0.0091(7) 0.0237(9)
C23 0.0290(8) 0.0764(13) 0.0602(11) 0.0216(10) -0.0069(8) 0.0018(8)
C13 0.0742(13) 0.0658(12) 0.0510(10) 0.0024(9) 0.0294(10) 0.0229(10)
C17 0.0263(7) 0.0539(10) 0.0578(10) 0.0010(8) 0.0006(7) 0.0092(7)
C14 0.0687(12) 0.0591(11) 0.0373(8) -0.0078(8) 0.0221(8) -0.0046(9)
C18 0.0524(10) 0.0783(13) 0.0437(9) -0.0120(9) 0.0086(8) 0.0255(9)
C24 0.0389(10) 0.1039(17) 0.0629(13) 0.0202(12) 0.0108(9) 0.0313(10)
C12 0.0636(13) 0.1025(17) 0.0516(11) -0.0014(11) 0.0094(9) 0.0425(12)

loop_
_atom_type_symbol
_atom_type_description
_atom_type_scat_dispersion_real
_atom_type_scat_dispersion_imag
_atom_type_scat_source
C C 0.0033 0.0016 'International Tables Vol C Tables 4.2.6.8 and 6.1.1.4'
H H 0.0000 0.0000 'International Tables Vol C Tables 4.2.6.8 and 6.1.1.4'
N N 0.0061 0.0033 'International Tables Vol C Tables 4.2.6.8 and 6.1.1.4'
O O 0.0106 0.0060 'International Tables Vol C Tables 4.2.6.8 and 6.1.1.4'

loop_
_geom_angle_atom_site_label_1
_geom_angle_atom_site_label_2
_geom_angle_atom_site_label_3
_geom_angle
C4 N1 C1 109.29(11)
C4 N1 H1 124.8(18)
C1 N1 H1 125.8(18)
C5 O1 C17 117.42(12)
C7 O2 C18 118.60(12)
C9 N2 C10 121.21(13)
C19 N3 C20 119.13(12)
O1 C5 C6 123.68(13)
O1 C5 C3 116.34(13)
C6 C5 C3 119.98(12)
C5 C3 C4 117.47(13)
C5 C3 C2 135.14(12)
C4 C3 C2 107.37(12)
O2 C7 C8 115.02(12)
O2 C7 C6 122.27(13)
C8 C7 C6 122.71(13)
C5 C6 C7 120.39(13)
C5 C6 H6 119.8
C7 C6 H6 119.8
C7 C8 C4 115.07(12)
C7 C8 C19 122.31(13)
C4 C8 C19 122.62(12)
N1 C4 C8 127.75(12)
N1 C4 C3 107.92(12)
C8 C4 C3 124.32(12)
C2 C1 N1 109.32(13)
C2 C1 C9 131.37(13)
N1 C1 C9 119.28(12)
C25 C20 C21 118.42(14)
C25 C20 N3 117.22(14)
C21 C20 N3 124.23(13)
C11 C10 C15 118.21(15)
C11 C10 N2 115.84(14)
C15 C10 N2 125.95(14)
C1 C2 C3 106.09(12)
C1 C2 C16 126.82(14)
C3 C2 C16 127.07(13)
N2 C9 C1 120.33(13)
N2 C9 H9 119.8
C1 C9 H9 119.8
N3 C19 C8 122.22(13)
N3 C19 H19 118.9
C8 C19 H19 118.9
C14 C15 C10 120.28(16)
C14 C15 H15 119.9
C10 C15 H15 119.9
C2 C16 H16A 109.5
C2 C16 H16B 109.5
H16A C16 H16B 109.5
C2 C16 H16C 109.5
H16A C16 H16C 109.5
H16B C16 H16C 109.5
C22 C21 C20 120.35(16)
C22 C21 H21 119.8
C20 C21 H21 119.8
C10 C11 C12 120.97(17)
C10 C11 H11 119.5
C12 C11 H11 119.5
C21 C22 C23 120.20(18)
C21 C22 H22 119.9
C23 C22 H22 119.9
C20 C25 C24 120.72(18)
C20 C25 H25 119.6
C24 C25 H25 119.6
C24 C23 C22 119.37(16)
C24 C23 H23 120.3
C22 C23 H23 120.3
C14 C13 C12 119.04(17)
C14 C13 H13 120.5
C12 C13 H13 120.5
O1 C17 H17A 109.5
O1 C17 H17B 109.5
H17A C17 H17B 109.5
O1 C17 H17C 109.5
H17A C17 H17C 109.5
H17B C17 H17C 109.5
C13 C14 C15 120.92(17)
C13 C14 H14 119.5
C15 C14 H14 119.5
O2 C18 H18A 109.5
O2 C18 H18B 109.5
H18A C18 H18B 109.5
O2 C18 H18C 109.5
H18A C18 H18C 109.5
H18B C18 H18C 109.5
C23 C24 C25 120.70(18)
C23 C24 H24 119.7
C25 C24 H24 119.7
C13 C12 C11 120.58(18)
C13 C12 H12 119.7
C11 C12 H12 119.7

loop_
_geom_bond_atom_site_label_1
_geom_bond_atom_site_label_2
_geom_bond_distance
N1 C4 1.3537(17)
N1 C1 1.3860(18)
N1 H1 0.899(17)
O1 C5 1.3600(16)
O1 C17 1.4351(18)
O2 C7 1.3663(18)
O2 C18 1.4263(19)
N2 C9 1.2851(18)
N2 C10 1.4138(19)
N3 C19 1.2836(18)
N3 C20 1.4206(17)
C5 C6 1.383(2)
C5 C3 1.4111(19)
C3 C4 1.4125(18)
C3 C2 1.430(2)
C7 C8 1.3989(19)
C7 C6 1.4027(19)
C6 H6 0.9500
C8 C4 1.4071(19)
C8 C19 1.4455(18)
C1 C2 1.3812(19)
C1 C9 1.430(2)
C20 C25 1.375(2)
C20 C21 1.403(2)
C10 C11 1.380(2)
C10 C15 1.391(2)
C2 C16 1.4982(19)
C9 H9 0.9500
C19 H19 0.9500
C15 C14 1.384(2)
C15 H15 0.9500
C16 H16A 0.9800
C16 H16B 0.9800
C16 H16C 0.9800
C21 C22 1.383(2)
C21 H21 0.9500
C11 C12 1.382(3)
C11 H11 0.9500
C22 C23 1.390(3)
C22 H22 0.9500
C25 C24 1.391(2)
C25 H25 0.9500
C23 C24 1.366(3)
C23 H23 0.9500
C13 C14 1.372(3)
C13 C12 1.372(3)
C13 H13 0.9500
C17 H17A 0.9800
C17 H17B 0.9800
C17 H17C 0.9800
C14 H14 0.9500
C18 H18A 0.9800
C18 H18B 0.9800
C18 H18C 0.9800
C24 H24 0.9500
C12 H12 0.9500

loop_
_geom_torsion_atom_site_label_1
_geom_torsion_atom_site_label_2
_geom_torsion_atom_site_label_3
_geom_torsion_atom_site_label_4
_geom_torsion
C17 O1 C5 C6 -2.6(2)
C17 O1 C5 C3 176.84(13)
O1 C5 C3 C4 -176.69(12)
C6 C5 C3 C4 2.7(2)
O1 C5 C3 C2 1.4(2)
C6 C5 C3 C2 -179.12(15)
C18 O2 C7 C8 177.10(15)
C18 O2 C7 C6 -2.6(2)
O1 C5 C6 C7 177.40(13)
C3 C5 C6 C7 -2.0(2)
O2 C7 C6 C5 179.70(14)
C8 C7 C6 C5 0.0(2)
O2 C7 C8 C4 -178.62(13)
C6 C7 C8 C4 1.1(2)
O2 C7 C8 C19 1.8(2)
C6 C7 C8 C19 -178.47(14)
C1 N1 C4 C8 179.62(13)
C1 N1 C4 C3 0.57(15)
C7 C8 C4 N1 -179.15(13)
C19 C8 C4 N1 0.4(2)
C7 C8 C4 C3 -0.2(2)
C19 C8 C4 C3 179.33(13)
C5 C3 C4 N1 177.44(12)
C2 C3 C4 N1 -1.18(15)
C5 C3 C4 C8 -1.7(2)
C2 C3 C4 C8 179.73(13)
C4 N1 C1 C2 0.29(16)
C4 N1 C1 C9 -178.04(12)
C19 N3 C20 C25 164.55(15)
C19 N3 C20 C21 -19.8(2)
C9 N2 C10 C11 170.12(16)
C9 N2 C10 C15 -10.2(2)
N1 C1 C2 C3 -1.01(15)
C9 C1 C2 C3 177.05(15)
N1 C1 C2 C16 177.55(14)
C9 C1 C2 C16 -4.4(3)
C5 C3 C2 C1 -176.93(15)
C4 C3 C2 C1 1.33(15)
C5 C3 C2 C16 4.5(3)
C4 C3 C2 C16 -177.22(14)
C10 N2 C9 C1 -179.23(13)
C2 C1 C9 N2 -169.84(15)
N1 C1 C9 N2 8.1(2)
C20 N3 C19 C8 177.32(13)
C7 C8 C19 N3 -171.99(14)
C4 C8 C19 N3 8.5(2)
C11 C10 C15 C14 -0.9(2)
N2 C10 C15 C14 179.40(15)
C25 C20 C21 C22 -5.1(3)
N3 C20 C21 C22 179.26(16)
C15 C10 C11 C12 0.9(3)
N2 C10 C11 C12 -179.37(19)
C20 C21 C22 C23 1.4(3)
C21 C20 C25 C24 5.0(3)
N3 C20 C25 C24 -179.09(18)
C21 C22 C23 C24 2.6(3)
C12 C13 C14 C15 0.2(3)
C10 C15 C14 C13 0.4(3)
C22 C23 C24 C25 -2.7(3)
C20 C25 C24 C23 -1.1(3)
C14 C13 C12 C11 -0.2(4)
C10 C11 C12 C13 -0.4(4)
